data_4314518
loop_
_publ_author_name
'C. W. Liu'
'Hao-Wei Chang'
'Bijay Sarkar'
'Jean-Yves Saillard'
'Samia Kahlal'
'Ying-Yann Wu'

_publ_section_title
;
 Stable Silver(I) Hydride Complexes Supported by Diselenophosphate Ligands
;
_journal_name_full 'Inorganic Chemistry'
_journal_page_first 468
_journal_page_last 475
_journal_paper_doi 10.1021/ic901408n
_journal_volume 49
_journal_year 2010
_chemical_formula_sum 'C36 H85 Ag8 F6 O12 P7 Se12'
_chemical_formula_weight 2851.31
_chemical_name_systematic
;
 ?
;
_space_group_IT_number 2
_symmetry_cell_setting triclinic
_symmetry_space_group_name_Hall '-P 1'
_symmetry_space_group_name_H-M 'P -1'
_atom_sites_solution_hydrogens geom
_atom_sites_solution_primary direct
_atom_sites_solution_secondary difmap
_audit_creation_method SHELXL-97
_cell_angle_alpha 116.883(2)
_cell_angle_beta 99.052(2)
_cell_angle_gamma 95.746(2)
_cell_formula_units_Z 1
_cell_length_a 13.048(2)
_cell_length_b 13.1199(12)
_cell_length_c 13.8959(13)
_cell_measurement_reflns_used 7251
_cell_measurement_temperature 296(2)
_cell_measurement_theta_max 28.33
_cell_measurement_theta_min 2.37
_cell_volume 2055.3(4)
_computing_cell_refinement 'Bruker SAINT'
_computing_data_collection 'Bruker APEX2'
_computing_data_reduction 'Bruker SAINT'
_computing_molecular_graphics 'Bruker SHELXTL'
_computing_publication_material 'Bruker SHELXTL'
_computing_structure_refinement 'SHELXL-97 (Sheldrick, 1997)'
_computing_structure_solution 'SHELXS-97 (Sheldrick, 1990)'
_diffrn_ambient_temperature 296(2)
_diffrn_measured_fraction_theta_full 0.968
_diffrn_measured_fraction_theta_max 0.968
_diffrn_measurement_device_type 'Bruker APEX-II CCD'
_diffrn_measurement_method '\f and \w scans'
_diffrn_radiation_monochromator graphite
_diffrn_radiation_source 'fine-focus sealed tube'
_diffrn_radiation_type MoK\a
_diffrn_radiation_wavelength 0.71073
_diffrn_reflns_av_R_equivalents 0.0489
_diffrn_reflns_av_sigmaI/netI 0.0738
_diffrn_reflns_limit_h_max 17
_diffrn_reflns_limit_h_min -17
_diffrn_reflns_limit_k_max 17
_diffrn_reflns_limit_k_min -16
_diffrn_reflns_limit_l_max 18
_diffrn_reflns_limit_l_min -18
_diffrn_reflns_number 21308
_diffrn_reflns_theta_full 28.48
_diffrn_reflns_theta_max 28.48
_diffrn_reflns_theta_min 1.61
_diffrn_standards_number 0
_exptl_absorpt_coefficient_mu 7.368
_exptl_absorpt_correction_T_max 0.6662
_exptl_absorpt_correction_T_min 0.1260
_exptl_absorpt_correction_type multi-scan
_exptl_absorpt_process_details SADABS
_exptl_crystal_colour yellow
_exptl_crystal_density_diffrn 2.304
_exptl_crystal_density_method 'not measured'
_exptl_crystal_description plate
_exptl_crystal_F_000 1340
_exptl_crystal_size_max 0.40
_exptl_crystal_size_mid 0.30
_exptl_crystal_size_min 0.06
_refine_diff_density_max 1.185
_refine_diff_density_min -1.255
_refine_diff_density_rms 0.207
_refine_ls_extinction_method none
_refine_ls_goodness_of_fit_ref 1.025
_refine_ls_hydrogen_treatment constr
_refine_ls_matrix_type full
_refine_ls_number_parameters 416
_refine_ls_number_reflns 10080
_refine_ls_number_restraints 0
_refine_ls_restrained_S_all 1.025
_refine_ls_R_factor_all 0.1067
_refine_ls_R_factor_gt 0.0565
_refine_ls_shift/su_max 0.001
_refine_ls_shift/su_mean 0.000
_refine_ls_structure_factor_coef Fsqd
_refine_ls_weighting_details 'calc w=1/[\s^2^(Fo^2^)+(0.0818P)^2^+5.2510P] where P=(Fo^2^+2Fc^2^)/3'
_refine_ls_weighting_scheme calc
_refine_ls_wR_factor_gt 0.1441
_refine_ls_wR_factor_ref 0.1793
_reflns_number_gt 6202
_reflns_number_total 10080
_reflns_threshold_expression >2sigma(I)
_cod_data_source_file ic901408n_si_001_1.cif
_cod_data_source_block 1
_cod_depositor_comments
;
The following automatic conversions were performed:

'_symmetry_cell_setting' value 'Triclinic' changed to 'triclinic'
according to the built-in table from CIF Core dictionary named
'cif_core.dic' version 2.4.1 from 2010-06-29.

Automatic conversion script
Id: cif_fix_values 1646 2011-03-28 12:23:43Z adriana 
;
_cod_original_cell_volume 2055.4(5)
_cod_database_code 4314518

loop_
_symmetry_equiv_pos_as_xyz
'x, y, z'
'-x, -y, -z'

loop_
_atom_site_label
_atom_site_type_symbol
_atom_site_fract_x
_atom_site_fract_y
_atom_site_fract_z
_atom_site_U_iso_or_equiv
_atom_site_adp_type
_atom_site_occupancy
_atom_site_symmetry_multiplicity
_atom_site_calc_flag
_atom_site_refinement_flags
_atom_site_disorder_assembly
_atom_site_disorder_group
Ag1 Ag 0.41458(11) 0.36898(12) -0.12749(11) 0.0529(3) Uani 0.50 1 d P . .
Ag5 Ag 0.35442(11) 0.29030(12) -0.21272(11) 0.0538(3) Uani 0.50 1 d P . .
Ag2 Ag 0.49947(11) 0.35447(14) 0.01752(10) 0.0551(3) Uani 0.50 1 d P . .
Ag6 Ag 0.50552(10) 0.28248(12) 0.02941(10) 0.0480(3) Uani 0.50 1 d P . .
Ag3 Ag 0.35469(13) 0.52394(12) -0.02301(10) 0.0529(3) Uani 0.50 1 d P . .
Ag7 Ag 0.27430(12) 0.53919(13) -0.03176(11) 0.0547(3) Uani 0.50 1 d P . .
Ag4 Ag 0.44901(11) 0.52182(11) 0.12525(10) 0.0508(3) Uani 0.50 1 d P . .
Ag8 Ag 0.40997(12) 0.53826(11) 0.20038(10) 0.0534(3) Uani 0.50 1 d P . .
Se1 Se 0.19926(7) 0.32493(9) -0.12944(8) 0.0585(3) Uani 1 1 d . . .
Se2 Se 0.35001(7) 0.32195(7) 0.12335(6) 0.0472(2) Uani 1 1 d . . .
Se3 Se 0.46404(7) 0.15374(7) -0.17988(7) 0.0507(2) Uani 1 1 d . . .
Se5 Se 0.40868(9) 0.37446(9) -0.32734(7) 0.0627(3) Uani 1 1 d . . .
Se4 Se 0.29104(8) 0.65919(8) 0.16995(8) 0.0624(3) Uani 1 1 d . . .
Se6 Se 0.69110(8) 0.36080(9) 0.14396(7) 0.0600(3) Uani 1 1 d . . .
P1 P 0.21584(16) 0.25187(18) -0.01687(16) 0.0419(4) Uani 1 1 d . . .
P2 P 0.62043(17) 0.17246(17) -0.21004(15) 0.0419(4) Uani 1 1 d . . .
P3 P 0.6759(2) 0.4864(2) 0.30589(18) 0.0658(7) Uani 1 1 d . . .
P4 P 1.0000 0.0000 0.5000 0.158(3) Uani 1 2 d S . .
F1 F 0.9023(10) -0.0929(14) 0.4210(11) 0.209(6) Uani 1 1 d . . .
F2 F 0.9556(12) 0.005(2) 0.5980(12) 0.283(11) Uani 1 1 d . . .
F3 F 0.9328(15) 0.0909(17) 0.498(2) 0.309(13) Uani 1 1 d . . .
O1 O 0.2185(4) 0.1187(4) -0.0807(4) 0.0493(13) Uani 1 1 d . . .
O2 O 0.6020(5) 0.0848(5) -0.3378(4) 0.0580(15) Uani 1 1 d . . .
O3 O 0.6967(5) 0.1289(5) -0.1441(5) 0.0544(14) Uani 1 1 d . . .
O4 O 0.1105(5) 0.2524(6) 0.0261(5) 0.0627(16) Uani 1 1 d . . .
O5 O 0.7836(9) 0.5361(9) 0.3860(10) 0.158(6) Uani 1 1 d . . .
O6 O 0.6130(11) 0.4173(10) 0.3530(8) 0.138(4) Uani 1 1 d . . .
C1 C 0.1436(9) 0.0344(9) -0.1863(8) 0.073(3) Uani 1 1 d . . .
H1 H 0.1184 0.0740 -0.2280 0.088 Uiso 1 1 calc R . .
C2 C 0.6863(9) 0.0618(9) -0.3996(8) 0.072(3) Uani 1 1 d . . .
H2 H 0.7560 0.0918 -0.3485 0.086 Uiso 1 1 calc R . .
C3 C 0.2007(11) -0.0542(13) -0.2495(11) 0.119(5) Uani 1 1 d . . .
H3A H 0.2039 -0.1093 -0.2219 0.178 Uiso 1 1 calc R . .
H3B H 0.2712 -0.0177 -0.2418 0.178 Uiso 1 1 calc R . .
H3C H 0.1646 -0.0939 -0.3263 0.178 Uiso 1 1 calc R . .
C4 C 0.7708(12) -0.0361(14) -0.1685(14) 0.116(5) Uani 1 1 d . . .
H4A H 0.7964 -0.0245 -0.2246 0.174 Uiso 1 1 calc R . .
H4B H 0.7541 -0.1180 -0.1920 0.174 Uiso 1 1 calc R . .
H4C H 0.8243 0.0016 -0.1007 0.174 Uiso 1 1 calc R . .
C5 C 0.6744(8) 0.0143(9) -0.1501(9) 0.069(3) Uani 1 1 d . . .
H5 H 0.6158 -0.0354 -0.2140 0.083 Uiso 1 1 calc R . .
C6 C 0.6425(13) 0.0270(12) -0.0472(11) 0.106(5) Uani 1 1 d . . .
H6A H 0.7001 0.0737 0.0157 0.160 Uiso 1 1 calc R . .
H6B H 0.6245 -0.0485 -0.0528 0.160 Uiso 1 1 calc R . .
H6C H 0.5822 0.0641 -0.0385 0.160 Uiso 1 1 calc R . .
C7 C 0.6743(15) 0.1211(13) -0.4696(11) 0.123(6) Uani 1 1 d . . .
H7A H 0.6137 0.0790 -0.5303 0.185 Uiso 1 1 calc R . .
H7B H 0.7365 0.1232 -0.4979 0.185 Uiso 1 1 calc R . .
H7C H 0.6648 0.1992 -0.4256 0.185 Uiso 1 1 calc R . .
C8 C 0.0566(15) -0.0149(19) -0.1595(16) 0.226(15) Uani 1 1 d . . .
H8A H 0.0823 -0.0519 -0.1172 0.339 Uiso 1 1 calc R . .
H8B H 0.0075 -0.0714 -0.2265 0.339 Uiso 1 1 calc R . .
H8C H 0.0218 0.0457 -0.1167 0.339 Uiso 1 1 calc R . .
C9 C 0.0731(10) 0.3576(12) 0.0890(11) 0.090(4) Uani 1 1 d . . .
H9 H 0.1223 0.4250 0.0989 0.108 Uiso 1 1 calc R . .
C10 C -0.0298(12) 0.3528(19) 0.0305(17) 0.161(8) Uani 1 1 d . . .
H10A H -0.0260 0.3438 -0.0413 0.241 Uiso 1 1 calc R . .
H10B H -0.0538 0.4236 0.0716 0.241 Uiso 1 1 calc R . .
H10C H -0.0784 0.2878 0.0221 0.241 Uiso 1 1 calc R . .
C11 C 0.8573(11) 0.6478(11) 0.4270(10) 0.095(4) Uani 1 1 d . . .
H11 H 0.8245 0.6967 0.3999 0.114 Uiso 1 1 calc R . .
C12 C 0.8736(18) 0.7006(18) 0.5439(12) 0.176(9) Uani 1 1 d . . .
H12A H 0.8788 0.6423 0.5672 0.264 Uiso 1 1 calc R . .
H12B H 0.8153 0.7373 0.5663 0.264 Uiso 1 1 calc R . .
H12C H 0.9379 0.7580 0.5773 0.264 Uiso 1 1 calc R . .
C13 C 0.074(2) 0.364(2) 0.2009(16) 0.223(14) Uani 1 1 d . . .
H13A H 0.0574 0.4376 0.2495 0.334 Uiso 1 1 calc R . .
H13B H 0.1421 0.3581 0.2321 0.334 Uiso 1 1 calc R . .
H13C H 0.0213 0.3019 0.1920 0.334 Uiso 1 1 calc R . .
C14 C 0.6685(12) -0.0677(11) -0.4674(12) 0.119(6) Uani 1 1 d . . .
H14A H 0.6787 -0.1018 -0.4191 0.179 Uiso 1 1 calc R . .
H14B H 0.7178 -0.0881 -0.5144 0.179 Uiso 1 1 calc R . .
H14C H 0.5976 -0.0966 -0.5121 0.179 Uiso 1 1 calc R . .
C15 C 0.614(3) 0.367(3) 0.398(2) 0.41(3) Uani 1 1 d . . .
H15 H 0.6688 0.3274 0.3646 0.490 Uiso 1 1 calc R . .
C16 C 0.676(3) 0.404(3) 0.512(2) 0.34(3) Uani 1 1 d . . .
H16A H 0.7497 0.4088 0.5122 0.508 Uiso 1 1 calc R . .
H16B H 0.6539 0.3481 0.5353 0.508 Uiso 1 1 calc R . .
H16C H 0.6638 0.4788 0.5622 0.508 Uiso 1 1 calc R . .
C17 C 0.9543(19) 0.625(3) 0.389(2) 0.243(15) Uani 1 1 d . . .
H17A H 0.9738 0.6762 0.3600 0.365 Uiso 1 1 calc R . .
H17B H 0.9433 0.5457 0.3320 0.365 Uiso 1 1 calc R . .
H17C H 1.0099 0.6383 0.4500 0.365 Uiso 1 1 calc R . .
C18 C 0.545(3) 0.262(2) 0.359(2) 0.29(2) Uani 1 1 d . . .
H18A H 0.4796 0.2767 0.3802 0.429 Uiso 1 1 calc R . .
H18B H 0.5759 0.2165 0.3893 0.429 Uiso 1 1 calc R . .
H18C H 0.5328 0.2205 0.2795 0.429 Uiso 1 1 calc R . .
H0 H 0.5000 0.5000 0.0000 0.02(2) Uiso 1 2 d S . .

loop_
_atom_site_aniso_label
_atom_site_aniso_U_11
_atom_site_aniso_U_22
_atom_site_aniso_U_33
_atom_site_aniso_U_23
_atom_site_aniso_U_13
_atom_site_aniso_U_12
Ag1 0.0630(8) 0.0527(8) 0.0525(7) 0.0293(7) 0.0202(6) 0.0183(7)
Ag5 0.0617(8) 0.0502(8) 0.0499(7) 0.0231(6) 0.0150(6) 0.0121(7)
Ag2 0.0536(8) 0.0564(9) 0.0456(7) 0.0166(6) 0.0113(6) 0.0086(7)
Ag6 0.0544(7) 0.0436(7) 0.0460(6) 0.0208(6) 0.0116(5) 0.0118(6)
Ag3 0.0696(9) 0.0447(7) 0.0424(6) 0.0194(6) 0.0144(6) 0.0076(7)
Ag7 0.0562(8) 0.0524(8) 0.0544(7) 0.0241(6) 0.0119(6) 0.0141(7)
Ag4 0.0564(7) 0.0395(7) 0.0508(7) 0.0184(5) 0.0073(6) 0.0087(6)
Ag8 0.0706(8) 0.0429(7) 0.0460(6) 0.0208(6) 0.0143(6) 0.0093(6)
Se1 0.0542(5) 0.0644(6) 0.0582(5) 0.0396(5) -0.0060(4) -0.0054(4)
Se2 0.0518(5) 0.0486(5) 0.0396(4) 0.0234(4) 0.0048(3) -0.0003(4)
Se3 0.0524(5) 0.0345(4) 0.0551(5) 0.0120(4) 0.0145(4) 0.0092(4)
Se5 0.0851(7) 0.0579(6) 0.0331(4) 0.0121(4) 0.0085(4) 0.0199(5)
Se4 0.0774(6) 0.0365(5) 0.0774(6) 0.0211(4) 0.0458(5) 0.0142(4)
Se6 0.0733(6) 0.0580(6) 0.0517(5) 0.0276(4) 0.0086(4) 0.0267(5)
P1 0.0425(10) 0.0391(11) 0.0424(10) 0.0194(9) 0.0082(8) 0.0026(9)
P2 0.0545(12) 0.0286(10) 0.0385(9) 0.0110(8) 0.0130(8) 0.0121(9)
P3 0.098(2) 0.0494(14) 0.0412(11) 0.0231(10) -0.0083(12) 0.0089(14)
P4 0.153(7) 0.187(9) 0.119(5) 0.086(6) -0.024(5) -0.008(7)
F1 0.158(10) 0.235(15) 0.157(10) 0.077(10) -0.053(8) -0.062(10)
F2 0.157(12) 0.52(3) 0.172(13) 0.188(18) 0.014(9) -0.008(16)
F3 0.212(17) 0.239(19) 0.46(3) 0.21(2) -0.081(19) 0.031(15)
O1 0.054(3) 0.027(3) 0.048(3) 0.010(2) -0.002(2) -0.006(2)
O2 0.071(4) 0.046(3) 0.045(3) 0.007(3) 0.023(3) 0.018(3)
O3 0.051(3) 0.041(3) 0.070(4) 0.030(3) 0.004(3) 0.008(3)
O4 0.052(3) 0.071(4) 0.075(4) 0.039(4) 0.027(3) 0.016(3)
O5 0.142(9) 0.084(7) 0.152(9) 0.013(6) -0.092(8) 0.026(7)
O6 0.226(13) 0.132(9) 0.110(7) 0.097(7) 0.054(8) 0.038(9)
C1 0.079(7) 0.049(6) 0.063(6) 0.009(5) -0.003(5) 0.002(5)
C2 0.092(7) 0.055(6) 0.060(5) 0.013(5) 0.037(5) 0.016(6)
C3 0.099(10) 0.102(11) 0.086(9) -0.009(8) 0.012(7) 0.010(9)
C4 0.105(11) 0.112(12) 0.177(15) 0.091(12) 0.056(10) 0.064(10)
C5 0.071(6) 0.059(6) 0.090(7) 0.048(6) 0.013(5) 0.011(5)
C6 0.166(14) 0.092(9) 0.112(10) 0.078(9) 0.051(10) 0.057(10)
C7 0.202(17) 0.106(11) 0.078(8) 0.041(8) 0.080(10) 0.041(11)
C8 0.142(16) 0.18(2) 0.153(17) -0.075(14) 0.064(14) -0.099(15)
C9 0.073(7) 0.083(9) 0.110(9) 0.034(7) 0.041(7) 0.024(7)
C10 0.077(10) 0.21(2) 0.21(2) 0.103(18) 0.038(11) 0.070(13)
C11 0.093(9) 0.074(8) 0.074(7) 0.007(6) -0.005(6) 0.011(7)
C12 0.21(2) 0.158(18) 0.071(9) 0.011(10) -0.015(11) -0.033(17)
C13 0.28(3) 0.31(3) 0.113(14) 0.083(18) 0.115(18) 0.19(3)
C14 0.127(12) 0.077(9) 0.101(10) -0.013(7) 0.062(9) 0.022(9)
C15 0.57(6) 0.37(4) 0.20(2) 0.24(3) -0.19(3) -0.33(5)
C16 0.51(6) 0.30(4) 0.16(2) 0.18(3) -0.10(3) -0.21(4)
C17 0.16(2) 0.32(4) 0.21(3) 0.06(3) 0.08(2) 0.11(3)
C18 0.39(5) 0.20(3) 0.25(3) 0.18(3) -0.11(3) -0.07(3)

loop_
_atom_type_symbol
_atom_type_description
_atom_type_scat_dispersion_real
_atom_type_scat_dispersion_imag
_atom_type_scat_source
C C 0.0033 0.0016 'International Tables Vol C Tables 4.2.6.8 and 6.1.1.4'
H H 0.0000 0.0000 'International Tables Vol C Tables 4.2.6.8 and 6.1.1.4'
O O 0.0106 0.0060 'International Tables Vol C Tables 4.2.6.8 and 6.1.1.4'
F F 0.0171 0.0103 'International Tables Vol C Tables 4.2.6.8 and 6.1.1.4'
P P 0.1023 0.0942 'International Tables Vol C Tables 4.2.6.8 and 6.1.1.4'
Se Se -0.0929 2.2259 'International Tables Vol C Tables 4.2.6.8 and 6.1.1.4'
Ag Ag -0.8971 1.1015 'International Tables Vol C Tables 4.2.6.8 and 6.1.1.4'

loop_
_geom_angle_atom_site_label_1
_geom_angle_atom_site_label_2
_geom_angle_atom_site_label_3
_geom_angle
_geom_angle_site_symmetry_1
_geom_angle_site_symmetry_3
_geom_angle_publ_flag
Ag5 Ag1 Ag4 124.26(10) . 2_665 ?
Ag5 Ag1 Ag3 119.16(12) . . ?
Ag4 Ag1 Ag3 90.66(7) 2_665 . ?
Ag5 Ag1 Ag2 127.07(11) . . ?
Ag4 Ag1 Ag2 92.80(8) 2_665 . ?
Ag3 Ag1 Ag2 93.49(7) . . ?
Ag5 Ag1 Se3 67.62(9) . . ?
Ag4 Ag1 Se3 107.62(6) 2_665 . ?
Ag3 Ag1 Se3 152.26(6) . . ?
Ag2 Ag1 Se3 65.61(5) . . ?
Ag5 Ag1 Se5 61.34(8) . . ?
Ag4 Ag1 Se5 66.03(5) 2_665 . ?
Ag3 Ag1 Se5 105.24(6) . . ?
Ag2 Ag1 Se5 151.37(7) . . ?
Se3 Ag1 Se5 101.28(5) . . ?
Ag5 Ag1 Se1 61.55(9) . . ?
Ag4 Ag1 Se1 150.72(7) 2_665 . ?
Ag3 Ag1 Se1 65.63(6) . . ?
Ag2 Ag1 Se1 105.01(6) . . ?
Se3 Ag1 Se1 100.92(5) . . ?
Se5 Ag1 Se1 102.41(5) . . ?
Ag5 Ag1 Ag7 102.75(10) . . ?
Ag4 Ag1 Ag7 102.57(7) 2_665 . ?
Ag3 Ag1 Ag7 16.49(5) . . ?
Ag2 Ag1 Ag7 104.01(6) . . ?
Se3 Ag1 Ag7 148.33(6) . . ?
Se5 Ag1 Ag7 99.49(5) . . ?
Se1 Ag1 Ag7 51.02(4) . . ?
Ag5 Ag1 Ag8 106.29(9) . 2_665 ?
Ag4 Ag1 Ag8 18.38(4) 2_665 2_665 ?
Ag3 Ag1 Ag8 104.61(7) . 2_665 ?
Ag2 Ag1 Ag8 103.53(7) . 2_665 ?
Se3 Ag1 Ag8 98.21(5) . 2_665 ?
Se5 Ag1 Ag8 51.26(4) . 2_665 ?
Se1 Ag1 Ag8 150.28(6) . 2_665 ?
Ag7 Ag1 Ag8 113.45(6) . 2_665 ?
Ag5 Ag1 Ag6 112.16(10) . . ?
Ag4 Ag1 Ag6 102.63(7) 2_665 . ?
Ag3 Ag1 Ag6 104.44(6) . . ?
Ag2 Ag1 Ag6 14.99(5) . . ?
Se3 Ag1 Ag6 52.05(4) . . ?
Se5 Ag1 Ag6 148.22(6) . . ?
Se1 Ag1 Ag6 99.93(5) . . ?
Ag7 Ag1 Ag6 112.13(5) . . ?
Ag8 Ag1 Ag6 109.76(6) 2_665 . ?
Ag5 Ag1 Ag4 145.76(10) . . ?
Ag4 Ag1 Ag4 89.39(6) 2_665 . ?
Ag3 Ag1 Ag4 46.56(5) . . ?
Ag2 Ag1 Ag4 47.09(5) . . ?
Se3 Ag1 Ag4 111.37(5) . . ?
Se5 Ag1 Ag4 144.04(6) . . ?
Se1 Ag1 Ag4 86.22(5) . . ?
Ag7 Ag1 Ag4 59.05(4) . . ?
Ag8 Ag1 Ag4 107.65(6) 2_665 . ?
Ag6 Ag1 Ag4 59.43(4) . . ?
Ag5 Ag1 Ag3 148.63(11) . 2_665 ?
Ag4 Ag1 Ag3 45.31(5) 2_665 2_665 ?
Ag3 Ag1 Ag3 91.97(7) . 2_665 ?
Ag2 Ag1 Ag3 47.50(5) . 2_665 ?
Se3 Ag1 Ag3 86.83(5) . 2_665 ?
Se5 Ag1 Ag3 109.28(5) . 2_665 ?
Se1 Ag1 Ag3 145.21(5) . 2_665 ?
Ag7 Ag1 Ag3 108.45(6) . 2_665 ?
Ag8 Ag1 Ag3 58.03(4) 2_665 2_665 ?
Ag6 Ag1 Ag3 58.50(4) . 2_665 ?
Ag4 Ag1 Ag3 59.66(4) . 2_665 ?
Ag5 Ag1 H0 174.33(12) . . ?
Ag4 Ag1 H0 54.62(5) 2_665 . ?
Ag3 Ag1 H0 56.35(5) . . ?
Ag2 Ag1 H0 58.18(5) . . ?
Se3 Ag1 H0 118.01(6) . . ?
Se5 Ag1 H0 115.36(6) . . ?
Se1 Ag1 H0 116.34(6) . . ?
Ag7 Ag1 H0 72.83(5) . . ?
Ag8 Ag1 H0 72.90(5) 2_665 . ?
Ag6 Ag1 H0 73.14(5) . . ?
Ag4 Ag1 H0 34.77(3) . . ?
Ag3 Ag1 H0 35.62(4) 2_665 . ?
Ag1 Ag5 Se5 92.52(10) . . ?
Ag1 Ag5 Se1 92.35(9) . . ?
Se5 Ag5 Se1 124.87(6) . . ?
Ag1 Ag5 Se3 85.81(10) . . ?
Se5 Ag5 Se3 117.88(6) . . ?
Se1 Ag5 Se3 117.23(6) . . ?
Ag1 Ag5 Ag3 39.82(8) . . ?
Se5 Ag5 Ag3 93.34(5) . . ?
Se1 Ag5 Ag3 59.62(5) . . ?
Se3 Ag5 Ag3 119.81(6) . . ?
Ag1 Ag5 Ag4 36.05(8) . 2_665 ?
Se5 Ag5 Ag4 59.15(4) . 2_665 ?
Se1 Ag5 Ag4 121.47(6) . 2_665 ?
Se3 Ag5 Ag4 90.50(5) . 2_665 ?
Ag3 Ag5 Ag4 61.86(5) . 2_665 ?
Ag1 Ag5 Ag2 34.65(8) . . ?
Se5 Ag5 Ag2 120.92(6) . . ?
Se1 Ag5 Ag2 90.63(5) . . ?
Se3 Ag5 Ag2 56.36(4) . . ?
Ag3 Ag5 Ag2 63.48(5) . . ?
Ag4 Ag5 Ag2 62.09(5) 2_665 . ?
Ag6 Ag2 Ag1 131.10(13) . . ?
Ag6 Ag2 Ag4 129.18(12) . . ?
Ag1 Ag2 Ag4 86.48(7) . . ?
Ag6 Ag2 Ag3 122.96(13) . 2_665 ?
Ag1 Ag2 Ag3 87.29(7) . 2_665 ?
Ag4 Ag2 Ag3 85.04(7) . 2_665 ?
Ag6 Ag2 Se2 69.26(10) . . ?
Ag1 Ag2 Se2 106.86(7) . . ?
Ag4 Ag2 Se2 67.25(5) . . ?
Ag3 Ag2 Se2 147.43(7) 2_665 . ?
Ag6 Ag2 Se3 68.41(10) . . ?
Ag1 Ag2 Se3 66.27(5) . . ?
Ag4 Ag2 Se3 149.24(7) . . ?
Ag3 Ag2 Se3 106.59(6) 2_665 . ?
Se2 Ag2 Se3 105.96(6) . . ?
Ag6 Ag2 Se6 63.29(11) . . ?
Ag1 Ag2 Se6 148.19(7) . . ?
Ag4 Ag2 Se6 104.53(6) . . ?
Ag3 Ag2 Se6 64.60(5) 2_665 . ?
Se2 Ag2 Se6 104.92(5) . . ?
Se3 Ag2 Se6 106.17(6) . . ?
Ag6 Ag2 Ag7 106.07(12) . 2_665 ?
Ag1 Ag2 Ag7 99.03(7) . 2_665 ?
Ag4 Ag2 Ag7 97.90(7) . 2_665 ?
Ag3 Ag2 Ag7 16.95(4) 2_665 2_665 ?
Se2 Ag2 Ag7 148.80(6) . 2_665 ?
Se3 Ag2 Ag7 100.16(5) . 2_665 ?
Se6 Ag2 Ag7 50.44(4) . 2_665 ?
Ag6 Ag2 Ag8 111.45(11) . . ?
Ag1 Ag2 Ag8 98.52(7) . . ?
Ag4 Ag2 Ag8 18.01(4) . . ?
Ag3 Ag2 Ag8 98.93(7) 2_665 . ?
Se2 Ag2 Ag8 50.80(4) . . ?
Se3 Ag2 Ag8 149.14(6) . . ?
Se6 Ag2 Ag8 100.24(5) . . ?
Ag7 Ag2 Ag8 108.96(6) 2_665 . ?
Ag6 Ag2 Ag5 112.92(12) . . ?
Ag1 Ag2 Ag5 18.27(5) . . ?
Ag4 Ag2 Ag5 99.48(7) . . ?
Ag3 Ag2 Ag5 101.12(6) 2_665 . ?
Se2 Ag2 Ag5 100.08(5) . . ?
Se3 Ag2 Ag5 50.88(4) . . ?
Se6 Ag2 Ag5 150.44(6) . . ?
Ag7 Ag2 Ag5 109.63(5) 2_665 . ?
Ag8 Ag2 Ag5 107.76(6) . . ?
Ag6 Ag2 Ag4 145.34(12) . 2_665 ?
Ag1 Ag2 Ag4 42.59(5) . 2_665 ?
Ag4 Ag2 Ag4 85.08(6) . 2_665 ?
Ag3 Ag2 Ag4 44.71(5) 2_665 2_665 ?
Se2 Ag2 Ag4 141.51(6) . 2_665 ?
Se3 Ag2 Ag4 84.04(5) . 2_665 ?
Se6 Ag2 Ag4 107.70(5) . 2_665 ?
Ag7 Ag2 Ag4 57.27(4) 2_665 2_665 ?
Ag8 Ag2 Ag4 103.01(6) . 2_665 ?
Ag5 Ag2 Ag4 57.23(4) . 2_665 ?
Ag6 Ag2 Ag1 143.08(12) . 2_665 ?
Ag1 Ag2 Ag1 85.66(7) . 2_665 ?
Ag4 Ag2 Ag1 41.90(5) . 2_665 ?
Ag3 Ag2 Ag1 43.14(5) 2_665 2_665 ?
Se2 Ag2 Ag1 107.46(5) . 2_665 ?
Se3 Ag2 Ag1 141.29(6) . 2_665 ?
Se6 Ag2 Ag1 83.48(5) . 2_665 ?
Ag7 Ag2 Ag1 56.87(4) 2_665 2_665 ?
Ag8 Ag2 Ag1 56.75(4) . 2_665 ?
Ag5 Ag2 Ag1 103.91(6) . 2_665 ?
Ag4 Ag2 Ag1 57.55(4) 2_665 2_665 ?
Ag6 Ag2 H0 175.47(14) . . ?
Ag1 Ag2 H0 52.32(5) . . ?
Ag4 Ag2 H0 51.35(5) . . ?
Ag3 Ag2 H0 52.75(5) 2_665 . ?
Se2 Ag2 H0 113.45(6) . . ?
Se3 Ag2 H0 113.42(6) . . ?
Se6 Ag2 H0 112.22(6) . . ?
Ag7 Ag2 H0 69.68(5) 2_665 . ?
Ag8 Ag2 H0 69.30(5) . . ?
Ag5 Ag2 H0 70.58(5) . . ?
Ag4 Ag2 H0 33.73(3) 2_665 . ?
Ag1 Ag2 H0 33.34(3) 2_665 . ?
Ag2 Ag6 Se6 94.97(12) . . ?
Ag2 Ag6 Se3 89.32(10) . . ?
Se6 Ag6 Se3 122.24(6) . . ?
Ag2 Ag6 Se2 88.39(11) . . ?
Se6 Ag6 Se2 119.93(6) . . ?
Se3 Ag6 Se2 117.75(6) . . ?
Ag2 Ag6 Ag3 40.27(10) . 2_665 ?
Se6 Ag6 Ag3 59.16(5) . 2_665 ?
Se3 Ag6 Ag3 93.53(5) . 2_665 ?
Se2 Ag6 Ag3 120.92(6) . 2_665 ?
Ag2 Ag6 Ag1 33.91(10) . . ?
Se6 Ag6 Ag1 121.97(6) . . ?
Se3 Ag6 Ag1 58.48(4) . . ?
Se2 Ag6 Ag1 91.26(5) . . ?
Ag3 Ag6 Ag1 62.85(5) 2_665 . ?
Ag2 Ag6 Ag4 35.41(9) . . ?
Se6 Ag6 Ag4 92.47(5) . . ?
Se3 Ag6 Ag4 119.62(6) . . ?
Se2 Ag6 Ag4 59.30(4) . . ?
Ag3 Ag6 Ag4 61.72(5) 2_665 . ?
Ag1 Ag6 Ag4 61.28(4) . . ?
Ag7 Ag3 Ag1 128.33(13) . . ?
Ag7 Ag3 Ag4 125.10(12) . . ?
Ag1 Ag3 Ag4 87.87(7) . . ?
Ag7 Ag3 Ag2 124.41(13) . 2_665 ?
Ag1 Ag3 Ag2 90.69(7) . 2_665 ?
Ag4 Ag3 Ag2 88.38(7) . 2_665 ?
Ag7 Ag3 Se1 65.17(11) . . ?
Ag1 Ag3 Se1 67.72(6) . . ?
Ag4 Ag3 Se1 106.89(6) . . ?
Ag2 Ag3 Se1 152.45(7) 2_665 . ?
Ag7 Ag3 Se6 65.35(10) . 2_665 ?
Ag1 Ag3 Se6 107.43(6) . 2_665 ?
Ag4 Ag3 Se6 149.59(7) . 2_665 ?
Ag2 Ag3 Se6 65.89(5) 2_665 2_665 ?
Se1 Ag3 Se6 103.25(5) . 2_665 ?
Ag7 Ag3 Se4 62.68(10) . . ?
Ag1 Ag3 Se4 150.82(7) . . ?
Ag4 Ag3 Se4 67.70(5) . . ?
Ag2 Ag3 Se4 103.78(6) 2_665 . ?
Se1 Ag3 Se4 103.23(5) . . ?
Se6 Ag3 Se4 101.63(6) 2_665 . ?
Ag7 Ag3 Ag8 104.92(11) . . ?
Ag1 Ag3 Ag8 102.56(7) . . ?
Ag4 Ag3 Ag8 20.18(5) . . ?
Ag2 Ag3 Ag8 101.83(7) 2_665 . ?
Se1 Ag3 Ag8 99.55(5) . . ?
Se6 Ag3 Ag8 147.44(6) 2_665 . ?
Se4 Ag3 Ag8 50.09(4) . . ?
Ag7 Ag3 Ag5 107.40(12) . . ?
Ag1 Ag3 Ag5 21.02(5) . . ?
Ag4 Ag3 Ag5 104.08(7) . . ?
Ag2 Ag3 Ag5 104.22(6) 2_665 . ?
Se1 Ag3 Ag5 50.46(4) . . ?
Se6 Ag3 Ag5 98.04(5) 2_665 . ?
Se4 Ag3 Ag5 150.52(6) . . ?
Ag8 Ag3 Ag5 114.41(6) . . ?
Ag7 Ag3 Ag6 107.70(12) . 2_665 ?
Ag1 Ag3 Ag6 102.35(7) . 2_665 ?
Ag4 Ag3 Ag6 100.72(7) . 2_665 ?
Ag2 Ag3 Ag6 16.77(4) 2_665 2_665 ?
Se1 Ag3 Ag6 150.00(5) . 2_665 ?
Se6 Ag3 Ag6 51.07(4) 2_665 2_665 ?
Se4 Ag3 Ag6 97.87(5) . 2_665 ?
Ag8 Ag3 Ag6 110.36(6) . 2_665 ?
Ag5 Ag3 Ag6 111.57(5) . 2_665 ?
Ag7 Ag3 Ag4 147.43(11) . 2_665 ?
Ag1 Ag3 Ag4 44.06(5) . 2_665 ?
Ag4 Ag3 Ag4 87.45(7) . 2_665 ?
Ag2 Ag3 Ag4 46.63(5) 2_665 2_665 ?
Se1 Ag3 Ag4 109.90(5) . 2_665 ?
Se6 Ag3 Ag4 86.09(5) 2_665 2_665 ?
Se4 Ag3 Ag4 143.24(6) . 2_665 ?
Ag8 Ag3 Ag4 107.62(6) . 2_665 ?
Ag5 Ag3 Ag4 59.45(4) . 2_665 ?
Ag6 Ag3 Ag4 59.28(4) 2_665 2_665 ?
Ag7 Ag3 Ag1 143.59(12) . 2_665 ?
Ag1 Ag3 Ag1 88.03(7) . 2_665 ?
Ag4 Ag3 Ag1 43.19(5) . 2_665 ?
Ag2 Ag3 Ag1 45.21(5) 2_665 2_665 ?
Se1 Ag3 Ag1 143.79(6) . 2_665 ?
Se6 Ag3 Ag1 109.68(5) 2_665 2_665 ?
Se4 Ag3 Ag1 84.73(5) . 2_665 ?
Ag8 Ag3 Ag1 58.56(4) . 2_665 ?
Ag5 Ag3 Ag1 109.00(6) . 2_665 ?
Ag6 Ag3 Ag1 58.65(4) 2_665 2_665 ?
Ag4 Ag3 Ag1 59.11(4) 2_665 2_665 ?
Ag7 Ag3 H0 177.40(12) . . ?
Ag1 Ag3 H0 53.71(5) . . ?
Ag4 Ag3 H0 52.49(5) . . ?
Ag2 Ag3 H0 55.85(6) 2_665 . ?
Se1 Ag3 H0 115.90(6) . . ?
Se6 Ag3 H0 116.14(6) 2_665 . ?
Se4 Ag3 H0 114.74(6) . . ?
Ag8 Ag3 H0 72.66(5) . . ?
Ag5 Ag3 H0 74.69(5) . . ?
Ag6 Ag3 H0 72.61(5) 2_665 . ?
Ag4 Ag3 H0 34.96(3) 2_665 . ?
Ag1 Ag3 H0 34.32(4) 2_665 . ?
Ag3 Ag7 Se4 94.39(11) . . ?
Ag3 Ag7 Se1 91.68(12) . . ?
Se4 Ag7 Se1 121.26(6) . . ?
Ag3 Ag7 Se6 91.51(11) . 2_665 ?
Se4 Ag7 Se6 118.88(6) . 2_665 ?
Se1 Ag7 Se6 119.28(6) . 2_665 ?
Ag3 Ag7 Ag4 37.67(9) . . ?
Se4 Ag7 Ag4 61.40(5) . . ?
Se1 Ag7 Ag4 93.64(5) . . ?
Se6 Ag7 Ag4 122.17(7) 2_665 . ?
Ag3 Ag7 Ag1 35.18(9) . . ?
Se4 Ag7 Ag1 123.20(6) . . ?
Se1 Ag7 Ag1 60.44(5) . . ?
Se6 Ag7 Ag1 93.13(5) 2_665 . ?
Ag4 Ag7 Ag1 61.86(5) . . ?
Ag3 Ag7 Ag2 38.64(10) . 2_665 ?
Se4 Ag7 Ag2 92.39(6) . 2_665 ?
Se1 Ag7 Ag2 124.34(7) . 2_665 ?
Se6 Ag7 Ag2 58.96(5) 2_665 2_665 ?
Ag4 Ag7 Ag2 63.23(5) . 2_665 ?
Ag1 Ag7 Ag2 64.09(5) . 2_665 ?
Ag8 Ag4 Ag1 126.27(11) . 2_665 ?
Ag8 Ag4 Ag3 118.70(12) . . ?
Ag1 Ag4 Ag3 91.50(7) 2_665 . ?
Ag8 Ag4 Ag2 125.46(11) . . ?
Ag1 Ag4 Ag2 93.61(7) 2_665 . ?
Ag3 Ag4 Ag2 91.84(7) . . ?
Ag8 Ag4 Se5 66.08(9) . 2_665 ?
Ag1 Ag4 Se5 68.27(5) 2_665 2_665 ?
Ag3 Ag4 Se5 152.89(7) . 2_665 ?
Ag2 Ag4 Se5 106.74(6) . 2_665 ?
Ag8 Ag4 Se2 64.56(9) . . ?
Ag1 Ag4 Se2 152.39(7) 2_665 . ?
Ag3 Ag4 Se2 104.96(6) . . ?
Ag2 Ag4 Se2 64.37(5) . . ?
Se5 Ag4 Se2 100.90(5) 2_665 . ?
Ag8 Ag4 Se4 59.27(9) . . ?
Ag1 Ag4 Se4 106.01(6) 2_665 . ?
Ag3 Ag4 Se4 65.23(5) . . ?
Ag2 Ag4 Se4 149.63(7) . . ?
Se5 Ag4 Se4 102.04(5) 2_665 . ?
Se2 Ag4 Se4 101.03(5) . . ?
Ag8 Ag4 Ag7 101.48(11) . . ?
Ag1 Ag4 Ag7 103.23(6) 2_665 . ?
Ag3 Ag4 Ag7 17.23(4) . . ?
Ag2 Ag4 Ag7 103.40(6) . . ?
Se5 Ag4 Ag7 149.05(6) 2_665 . ?
Se2 Ag4 Ag7 98.25(5) . . ?
Se4 Ag4 Ag7 50.15(4) . . ?
Ag8 Ag4 Ag6 110.30(10) . . ?
Ag1 Ag4 Ag6 103.26(7) 2_665 . ?
Ag3 Ag4 Ag6 103.36(6) . . ?
Ag2 Ag4 Ag6 15.41(4) . . ?
Se5 Ag4 Ag6 98.90(5) 2_665 . ?
Se2 Ag4 Ag6 51.86(4) . . ?
Se4 Ag4 Ag6 148.68(6) . . ?
Ag7 Ag4 Ag6 112.05(5) . . ?
Ag8 Ag4 Ag5 107.02(10) . 2_665 ?
Ag1 Ag4 Ag5 19.68(4) 2_665 2_665 ?
Ag3 Ag4 Ag5 106.68(6) . 2_665 ?
Ag2 Ag4 Ag5 105.12(7) . 2_665 ?
Se5 Ag4 Ag5 50.05(4) 2_665 2_665 ?
Se2 Ag4 Ag5 146.96(6) . 2_665 ?
Se4 Ag4 Ag5 100.64(5) . 2_665 ?
Ag7 Ag4 Ag5 114.79(6) . 2_665 ?
Ag6 Ag4 Ag5 110.67(6) . 2_665 ?
Ag8 Ag4 Ag1 142.63(11) . . ?
Ag1 Ag4 Ag1 90.61(6) 2_665 . ?
Ag3 Ag4 Ag1 45.57(5) . . ?
Ag2 Ag4 Ag1 46.42(5) . . ?
Se5 Ag4 Ag1 146.23(6) 2_665 . ?
Se2 Ag4 Ag1 85.67(5) . . ?
Se4 Ag4 Ag1 109.20(5) . . ?
Ag7 Ag4 Ag1 59.09(4) . . ?
Ag6 Ag4 Ag1 59.29(4) . . ?
Ag5 Ag4 Ag1 110.15(5) 2_665 . ?
Ag8 Ag4 Ag3 148.72(11) . 2_665 ?
Ag1 Ag4 Ag3 45.28(5) 2_665 2_665 ?
Ag3 Ag4 Ag3 92.55(7) . 2_665 ?
Ag2 Ag4 Ag3 48.33(5) . 2_665 ?
Se5 Ag4 Ag3 85.75(5) 2_665 2_665 ?
Se2 Ag4 Ag3 110.78(5) . 2_665 ?
Se4 Ag4 Ag3 145.24(6) . 2_665 ?
Ag7 Ag4 Ag3 109.78(6) . 2_665 ?
Ag6 Ag4 Ag3 58.99(4) . 2_665 ?
Ag5 Ag4 Ag3 58.70(4) 2_665 2_665 ?
Ag1 Ag4 Ag3 61.24(4) . 2_665 ?
Ag8 Ag4 H0 174.46(12) . . ?
Ag1 Ag4 H0 55.44(5) 2_665 . ?
Ag3 Ag4 H0 55.84(5) . . ?
Ag2 Ag4 H0 57.89(5) . . ?
Se5 Ag4 H0 118.12(6) 2_665 . ?
Se2 Ag4 H0 116.63(6) . . ?
Se4 Ag4 H0 115.45(6) . . ?
Ag7 Ag4 H0 73.06(5) . . ?
Ag6 Ag4 H0 73.23(5) . . ?
Ag5 Ag4 H0 75.01(5) 2_665 . ?
Ag1 Ag4 H0 35.17(4) . . ?
Ag3 Ag4 H0 36.71(4) 2_665 . ?
Ag4 Ag8 Se4 96.36(10) . . ?
Ag4 Ag8 Se5 88.65(10) . 2_665 ?
Se4 Ag8 Se5 121.89(6) . 2_665 ?
Ag4 Ag8 Se2 90.54(10) . . ?
Se4 Ag8 Se2 121.66(7) . . ?
Se5 Ag8 Se2 116.11(6) 2_665 . ?
Ag4 Ag8 Ag3 41.12(9) . . ?
Se4 Ag8 Ag3 60.50(5) . . ?
Se5 Ag8 Ag3 123.54(6) 2_665 . ?
Se2 Ag8 Ag3 92.87(5) . . ?
Ag4 Ag8 Ag1 35.35(8) . 2_665 ?
Se4 Ag8 Ag1 93.92(5) . 2_665 ?
Se5 Ag8 Ag1 60.13(5) 2_665 2_665 ?
Se2 Ag8 Ag1 120.66(6) . 2_665 ?
Ag3 Ag8 Ag1 63.41(5) . 2_665 ?
Ag4 Ag8 Ag2 36.53(8) . . ?
Se4 Ag8 Ag2 124.58(6) . . ?
Se5 Ag8 Ag2 91.34(5) 2_665 . ?
Se2 Ag8 Ag2 57.04(4) . . ?
Ag3 Ag8 Ag2 64.20(5) . . ?
Ag1 Ag8 Ag2 63.74(5) 2_665 . ?
P1 Se1 Ag5 104.85(7) . . ?
P1 Se1 Ag7 111.74(7) . . ?
Ag5 Se1 Ag7 89.03(5) . . ?
P1 Se1 Ag3 103.21(7) . . ?
Ag5 Se1 Ag3 69.92(5) . . ?
Ag7 Se1 Ag3 23.15(4) . . ?
P1 Se1 Ag1 96.95(7) . . ?
Ag5 Se1 Ag1 26.09(4) . . ?
Ag7 Se1 Ag1 68.54(5) . . ?
Ag3 Se1 Ag1 46.65(4) . . ?
P1 Se2 Ag8 111.66(7) . . ?
P1 Se2 Ag6 102.25(7) . . ?
Ag8 Se2 Ag6 90.63(5) . . ?
P1 Se2 Ag2 97.09(6) . . ?
Ag8 Se2 Ag2 72.17(5) . . ?
Ag6 Se2 Ag2 22.34(4) . . ?
P1 Se2 Ag4 103.59(7) . . ?
Ag8 Se2 Ag4 24.90(4) . . ?
Ag6 Se2 Ag4 68.84(5) . . ?
Ag2 Se2 Ag4 48.38(4) . . ?
P2 Se3 Ag6 100.05(7) . . ?
P2 Se3 Ag5 113.26(7) . . ?
Ag6 Se3 Ag5 92.16(5) . . ?
P2 Se3 Ag2 97.43(7) . . ?
Ag6 Se3 Ag2 22.28(4) . . ?
Ag5 Se3 Ag2 72.75(5) . . ?
P2 Se3 Ag1 102.75(7) . . ?
Ag6 Se3 Ag1 69.47(5) . . ?
Ag5 Se3 Ag1 26.57(4) . . ?
Ag2 Se3 Ag1 48.12(5) . . ?
P3 Se5 Ag5 107.65(9) 2_665 . ?
P3 Se5 Ag8 108.42(9) 2_665 2_665 ?
Ag5 Se5 Ag8 91.18(5) . 2_665 ?
P3 Se5 Ag4 99.86(8) 2_665 2_665 ?
Ag5 Se5 Ag4 70.80(5) . 2_665 ?
Ag8 Se5 Ag4 25.26(4) 2_665 2_665 ?
P3 Se5 Ag1 101.60(7) 2_665 . ?
Ag5 Se5 Ag1 26.14(4) . . ?
Ag8 Se5 Ag1 68.61(5) 2_665 . ?
Ag4 Se5 Ag1 45.71(4) 2_665 . ?
P2 Se4 Ag8 110.65(8) 2_665 . ?
P2 Se4 Ag7 104.42(7) 2_665 . ?
Ag8 Se4 Ag7 88.37(5) . . ?
P2 Se4 Ag3 98.52(6) 2_665 . ?
Ag8 Se4 Ag3 69.41(5) . . ?
Ag7 Se4 Ag3 22.93(4) . . ?
P2 Se4 Ag4 101.15(7) 2_665 . ?
Ag8 Se4 Ag4 24.37(4) . . ?
Ag7 Se4 Ag4 68.45(5) . . ?
Ag3 Se4 Ag4 47.07(4) . . ?
P3 Se6 Ag6 104.74(9) . . ?
P3 Se6 Ag7 110.11(8) . 2_665 ?
Ag6 Se6 Ag7 88.69(5) . 2_665 ?
P3 Se6 Ag3 101.31(7) . 2_665 ?
Ag6 Se6 Ag3 69.77(5) . 2_665 ?
Ag7 Se6 Ag3 23.13(4) 2_665 2_665 ?
P3 Se6 Ag2 99.15(9) . . ?
Ag6 Se6 Ag2 21.75(4) . . ?
Ag7 Se6 Ag2 70.60(5) 2_665 . ?
Ag3 Se6 Ag2 49.51(5) 2_665 . ?
O1 P1 O4 102.8(3) . . ?
O1 P1 Se2 104.1(2) . . ?
O4 P1 Se2 108.9(3) . . ?
O1 P1 Se1 110.8(2) . . ?
O4 P1 Se1 108.2(3) . . ?
Se2 P1 Se1 120.59(10) . . ?
O3 P2 O2 108.3(3) . . ?
O3 P2 Se3 110.1(2) . . ?
O2 P2 Se3 102.6(3) . . ?
O3 P2 Se4 103.3(2) . 2_665 ?
O2 P2 Se4 110.8(3) . 2_665 ?
Se3 P2 Se4 121.44(9) . 2_665 ?
O5 P3 O6 103.9(8) . . ?
O5 P3 Se5 109.5(4) . 2_665 ?
O6 P3 Se5 103.1(5) . 2_665 ?
O5 P3 Se6 110.1(6) . . ?
O6 P3 Se6 107.2(4) . . ?
Se5 P3 Se6 121.50(10) 2_665 . ?
F1 P4 F1 179.998(1) . 2_756 ?
F1 P4 F2 91.5(8) . 2_756 ?
F1 P4 F2 88.5(8) 2_756 2_756 ?
F1 P4 F2 88.5(8) . . ?
F1 P4 F2 91.5(8) 2_756 . ?
F2 P4 F2 179.997(5) 2_756 . ?
F1 P4 F3 86.2(9) . . ?
F1 P4 F3 93.8(9) 2_756 . ?
F2 P4 F3 91.7(11) 2_756 . ?
F2 P4 F3 88.3(11) . . ?
F1 P4 F3 93.8(9) . 2_756 ?
F1 P4 F3 86.2(9) 2_756 2_756 ?
F2 P4 F3 88.3(11) 2_756 2_756 ?
F2 P4 F3 91.7(11) . 2_756 ?
F3 P4 F3 179.998(4) . 2_756 ?
C1 O1 P1 124.1(6) . . ?
C2 O2 P2 124.4(6) . . ?
C5 O3 P2 124.0(6) . . ?
C9 O4 P1 123.2(7) . . ?
C11 O5 P3 131.0(9) . . ?
C15 O6 P3 149(3) . . ?
C8 C1 C3 111.5(14) . . ?
C8 C1 O1 107.7(10) . . ?
C3 C1 O1 107.2(9) . . ?
C8 C1 H1 110.1 . . ?
C3 C1 H1 110.1 . . ?
O1 C1 H1 110.1 . . ?
O2 C2 C14 105.5(9) . . ?
O2 C2 C7 107.3(10) . . ?
C14 C2 C7 112.5(11) . . ?
O2 C2 H2 110.5 . . ?
C14 C2 H2 110.5 . . ?
C7 C2 H2 110.5 . . ?
C1 C3 H3A 109.5 . . ?
C1 C3 H3B 109.5 . . ?
H3A C3 H3B 109.5 . . ?
C1 C3 H3C 109.5 . . ?
H3A C3 H3C 109.5 . . ?
H3B C3 H3C 109.5 . . ?
C5 C4 H4A 109.5 . . ?
C5 C4 H4B 109.5 . . ?
H4A C4 H4B 109.5 . . ?
C5 C4 H4C 109.5 . . ?
H4A C4 H4C 109.5 . . ?
H4B C4 H4C 109.5 . . ?
O3 C5 C4 106.7(9) . . ?
O3 C5 C6 109.5(9) . . ?
C4 C5 C6 114.0(10) . . ?
O3 C5 H5 108.8 . . ?
C4 C5 H5 108.8 . . ?
C6 C5 H5 108.8 . . ?
C5 C6 H6A 109.5 . . ?
C5 C6 H6B 109.5 . . ?
H6A C6 H6B 109.5 . . ?
C5 C6 H6C 109.5 . . ?
H6A C6 H6C 109.5 . . ?
H6B C6 H6C 109.5 . . ?
C2 C7 H7A 109.5 . . ?
C2 C7 H7B 109.5 . . ?
H7A C7 H7B 109.5 . . ?
C2 C7 H7C 109.5 . . ?
H7A C7 H7C 109.5 . . ?
H7B C7 H7C 109.5 . . ?
C1 C8 H8A 109.5 . . ?
C1 C8 H8B 109.5 . . ?
H8A C8 H8B 109.5 . . ?
C1 C8 H8C 109.5 . . ?
H8A C8 H8C 109.5 . . ?
H8B C8 H8C 109.5 . . ?
C10 C9 O4 109.6(13) . . ?
C10 C9 C13 113.2(14) . . ?
O4 C9 C13 105.8(12) . . ?
C10 C9 H9 109.4 . . ?
O4 C9 H9 109.4 . . ?
C13 C9 H9 109.4 . . ?
C9 C10 H10A 109.5 . . ?
C9 C10 H10B 109.5 . . ?
H10A C10 H10B 109.5 . . ?
C9 C10 H10C 109.5 . . ?
H10A C10 H10C 109.5 . . ?
H10B C10 H10C 109.5 . . ?
C12 C11 C17 112.7(16) . . ?
C12 C11 O5 104.7(14) . . ?
C17 C11 O5 109.4(17) . . ?
C12 C11 H11 109.9 . . ?
C17 C11 H11 109.9 . . ?
O5 C11 H11 109.9 . . ?
C11 C12 H12A 109.5 . . ?
C11 C12 H12B 109.5 . . ?
H12A C12 H12B 109.5 . . ?
C11 C12 H12C 109.5 . . ?
H12A C12 H12C 109.5 . . ?
H12B C12 H12C 109.5 . . ?
C9 C13 H13A 109.5 . . ?
C9 C13 H13B 109.5 . . ?
H13A C13 H13B 109.5 . . ?
C9 C13 H13C 109.5 . . ?
H13A C13 H13C 109.5 . . ?
H13B C13 H13C 109.5 . . ?
C2 C14 H14A 109.5 . . ?
C2 C14 H14B 109.5 . . ?
H14A C14 H14B 109.5 . . ?
C2 C14 H14C 109.5 . . ?
H14A C14 H14C 109.5 . . ?
H14B C14 H14C 109.5 . . ?
O6 C15 C18 122(2) . . ?
O6 C15 C16 127(2) . . ?
C18 C15 C16 110.4(18) . . ?
O6 C15 H15 92.1 . . ?
C18 C15 H15 92.1 . . ?
C16 C15 H15 92.1 . . ?
C15 C16 H16A 109.5 . . ?
C15 C16 H16B 109.5 . . ?
H16A C16 H16B 109.5 . . ?
C15 C16 H16C 109.5 . . ?
H16A C16 H16C 109.5 . . ?
H16B C16 H16C 109.5 . . ?
C11 C17 H17A 109.5 . . ?
C11 C17 H17B 109.5 . . ?
H17A C17 H17B 109.5 . . ?
C11 C17 H17C 109.5 . . ?
H17A C17 H17C 109.5 . . ?
H17B C17 H17C 109.5 . . ?
C15 C18 H18A 109.5 . . ?
C15 C18 H18B 109.5 . . ?
H18A C18 H18B 109.5 . . ?
C15 C18 H18C 109.5 . . ?
H18A C18 H18C 109.5 . . ?
H18B C18 H18C 109.5 . . ?

loop_
_geom_bond_atom_site_label_1
_geom_bond_atom_site_label_2
_geom_bond_distance
_geom_bond_site_symmetry_2
_geom_bond_publ_flag
Ag1 Ag5 1.2345(19) . ?
Ag1 Ag4 2.1572(19) 2_665 ?
Ag1 Ag3 2.2040(19) . ?
Ag1 Ag2 2.2384(19) . ?
Ag1 Se3 2.7523(16) . ?
Ag1 Se5 2.7995(15) . ?
Ag1 Se1 2.8045(17) . ?
Ag1 Ag7 3.001(2) . ?
Ag1 Ag8 3.0059(19) 2_665 ?
Ag1 Ag6 3.0238(18) . ?
Ag1 Ag4 3.0841(18) . ?
Ag1 Ag3 3.151(2) 2_665 ?
Ag1 H0 1.8912(15) . ?
Ag5 Se5 2.4589(16) . ?
Ag5 Se1 2.4680(17) . ?
Ag5 Se3 2.5517(16) . ?
Ag5 Ag3 3.0055(19) . ?
Ag5 Ag4 3.029(2) 2_665 ?
Ag5 Ag2 3.1411(19) . ?
Ag2 Ag6 1.0381(18) . ?
Ag2 Ag4 2.263(2) . ?
Ag2 Ag3 2.326(2) 2_665 ?
Ag2 Se2 2.7296(16) . ?
Ag2 Se3 2.7382(16) . ?
Ag2 Se6 2.7911(17) . ?
Ag2 Ag7 3.073(2) 2_665 ?
Ag2 Ag8 3.0970(19) . ?
Ag2 Ag4 3.184(2) 2_665 ?
Ag2 Ag1 3.223(2) 2_665 ?
Ag2 H0 2.0306(17) . ?
Ag6 Se6 2.5026(17) . ?
Ag6 Se3 2.5462(15) . ?
Ag6 Se2 2.5538(15) . ?
Ag6 Ag3 3.0188(19) 2_665 ?
Ag6 Ag4 3.0280(19) . ?
Ag3 Ag7 1.0858(19) . ?
Ag3 Ag4 2.2407(19) . ?
Ag3 Ag2 2.326(2) 2_665 ?
Ag3 Se1 2.7607(17) . ?
Ag3 Se6 2.7625(16) 2_665 ?
Ag3 Se4 2.7787(15) . ?
Ag3 Ag8 2.9888(17) . ?
Ag3 Ag6 3.0188(19) 2_665 ?
Ag3 Ag4 3.102(2) 2_665 ?
Ag3 Ag1 3.151(2) 2_665 ?
Ag3 H0 1.9533(17) . ?
Ag7 Se4 2.4760(16) . ?
Ag7 Se1 2.5066(18) . ?
Ag7 Se6 2.5117(16) 2_665 ?
Ag7 Ag4 3.000(2) . ?
Ag7 Ag2 3.073(2) 2_665 ?
Ag4 Ag8 1.1755(17) . ?
Ag4 Ag1 2.1571(19) 2_665 ?
Ag4 Se5 2.7538(16) 2_665 ?
Ag4 Se2 2.7918(15) . ?
Ag4 Se4 2.8315(17) . ?
Ag4 Ag5 3.029(2) 2_665 ?
Ag4 Ag3 3.102(2) 2_665 ?
Ag4 H0 1.8723(13) . ?
Ag8 Se4 2.4490(17) . ?
Ag8 Se5 2.5181(18) 2_665 ?
Ag8 Se2 2.5212(16) . ?
Ag8 Ag1 3.0058(19) 2_665 ?
Se1 P1 2.169(2) . ?
Se2 P1 2.166(2) . ?
Se3 P2 2.159(2) . ?
Se5 P3 2.158(3) 2_665 ?
Se5 Ag8 2.5180(18) 2_665 ?
Se5 Ag4 2.7538(16) 2_665 ?
Se4 P2 2.167(2) 2_665 ?
Se6 P3 2.161(3) . ?
Se6 Ag7 2.5117(16) 2_665 ?
Se6 Ag3 2.7625(16) 2_665 ?
P1 O1 1.568(6) . ?
P1 O4 1.582(6) . ?
P2 O3 1.568(6) . ?
P2 O2 1.579(6) . ?
P2 Se4 2.167(2) 2_665 ?
P3 O5 1.519(9) . ?
P3 O6 1.576(10) . ?
P3 Se5 2.157(3) 2_665 ?
P4 F1 1.535(11) . ?
P4 F1 1.535(11) 2_756 ?
P4 F2 1.541(14) 2_756 ?
P4 F2 1.541(14) . ?
P4 F3 1.556(17) . ?
P4 F3 1.556(17) 2_756 ?
O1 C1 1.482(11) . ?
O2 C2 1.473(11) . ?
O3 C5 1.465(11) . ?
O4 C9 1.444(13) . ?
O5 C11 1.478(18) . ?
O6 C15 1.10(2) . ?
C1 C8 1.43(2) . ?
C1 C3 1.462(17) . ?
C1 H1 0.9800 . ?
C2 C14 1.494(15) . ?
C2 C7 1.495(16) . ?
C2 H2 0.9800 . ?
C3 H3A 0.9600 . ?
C3 H3B 0.9600 . ?
C3 H3C 0.9600 . ?
C4 C5 1.483(15) . ?
C4 H4A 0.9600 . ?
C4 H4B 0.9600 . ?
C4 H4C 0.9600 . ?
C5 C6 1.493(15) . ?
C5 H5 0.9800 . ?
C6 H6A 0.9600 . ?
C6 H6B 0.9600 . ?
C6 H6C 0.9600 . ?
C7 H7A 0.9600 . ?
C7 H7B 0.9600 . ?
C7 H7C 0.9600 . ?
C8 H8A 0.9600 . ?
C8 H8B 0.9600 . ?
C8 H8C 0.9600 . ?
C9 C10 1.436(19) . ?
C9 C13 1.52(2) . ?
C9 H9 0.9800 . ?
C10 H10A 0.9600 . ?
C10 H10B 0.9600 . ?
C10 H10C 0.9600 . ?
C11 C12 1.416(18) . ?
C11 C17 1.45(2) . ?
C11 H11 0.9800 . ?
C12 H12A 0.9600 . ?
C12 H12B 0.9600 . ?
C12 H12C 0.9600 . ?
C13 H13A 0.9600 . ?
C13 H13B 0.9600 . ?
C13 H13C 0.9600 . ?
C14 H14A 0.9600 . ?
C14 H14B 0.9600 . ?
C14 H14C 0.9600 . ?
C15 C18 1.38(3) . ?
C15 C16 1.49(3) . ?
C15 H15 0.9800 . ?
C16 H16A 0.9600 . ?
C16 H16B 0.9600 . ?
C16 H16C 0.9600 . ?
C17 H17A 0.9600 . ?
C17 H17B 0.9600 . ?
C17 H17C 0.9600 . ?
C18 H18A 0.9600 . ?
C18 H18B 0.9600 . ?
C18 H18C 0.9600 . ?
